data_1513036
loop_
_publ_author_name
'Lamsh\"oft, Marc'
'Storp, J\"urgen'
'Ivanova, Bojidarka'
'Spiteller, Michael'

_publ_section_title
;
 Gas-phase CT-stabilized Ag(I) and Zn(II) metal-organic
 complexes&#x0096;experimental vs. theoretical study
;
_journal_name_full Polyhedron
_journal_page_first 2564
_journal_paper_doi 10.1016/j.poly.2011.07.003
_journal_volume 30
_journal_year 2011
_chemical_formula_moiety 'C15 H13 N3, Cl4 Zn'
_chemical_formula_sum 'C15 H13 Cl4 N3 Zn'
_chemical_formula_weight 442.45
_chemical_name_common 'bis(8-aminoquinolinium) tetrachlorozincate(II)'
_space_group_IT_number 44
_symmetry_cell_setting orthorhombic
_symmetry_space_group_name_Hall 'I 2 -2'
_symmetry_space_group_name_H-M 'I m m 2'
_atom_sites_solution_hydrogens geom
_atom_sites_solution_primary direct
_atom_sites_solution_secondary difmap
_audit_creation_method SHELXL-97
_cell_angle_alpha 90.00
_cell_angle_beta 90.00
_cell_angle_gamma 90.00
_cell_formula_units_Z 2
_cell_length_a 7.024(4)
_cell_length_b 13.676(7)
_cell_length_c 9.398(5)
_cell_measurement_temperature 293(2)
_cell_volume 902.8(8)
_computing_cell_refinement 'Bruker SAINT'
_computing_data_collection 'Bruker GIS'
_computing_data_reduction 'Bruker SAINT'
_computing_molecular_graphics 'Bruker APEX2'
_computing_structure_refinement 'SHELXL-97 (Sheldrick, 2008)'
_computing_structure_solution 'SHELXS-97 (Sheldrick, 2008)'
_diffrn_ambient_temperature 293(2)
_diffrn_measured_fraction_theta_full 0.991
_diffrn_measured_fraction_theta_max 0.991
_diffrn_measurement_device_type 'Bruker SMART X2S'
_diffrn_measurement_method '\w scans'
_diffrn_radiation_monochromator 'doubly curved silicon crystal'
_diffrn_radiation_source 'micro-focus sealed tube'
_diffrn_radiation_type MoK\a
_diffrn_radiation_wavelength 0.71073
_diffrn_reflns_av_R_equivalents 0.1209
_diffrn_reflns_av_sigmaI/netI 0.0954
_diffrn_reflns_limit_h_max 7
_diffrn_reflns_limit_h_min -7
_diffrn_reflns_limit_k_max 15
_diffrn_reflns_limit_k_min -15
_diffrn_reflns_limit_l_max 10
_diffrn_reflns_limit_l_min -10
_diffrn_reflns_number 3417
_diffrn_reflns_theta_full 23.78
_diffrn_reflns_theta_max 23.78
_diffrn_reflns_theta_min 2.63
_exptl_absorpt_coefficient_mu 1.952
_exptl_absorpt_correction_T_max 0.9352
_exptl_absorpt_correction_T_min 0.8001
_exptl_absorpt_correction_type multi-scan
_exptl_crystal_colour colorless-yellow
_exptl_crystal_density_diffrn 1.628
_exptl_crystal_density_method 'not measured'
_exptl_crystal_description plate
_exptl_crystal_F_000 444
_exptl_crystal_size_max 1.21
_exptl_crystal_size_mid 0.80
_exptl_crystal_size_min 0.67
_refine_diff_density_max 0.327
_refine_diff_density_min -0.317
_refine_diff_density_rms 0.070
_refine_ls_abs_structure_details 'Flack H D (1983), Acta Cryst. A39, 876-881'
_refine_ls_abs_structure_Flack 0.01(4)
_refine_ls_extinction_method none
_refine_ls_goodness_of_fit_ref 1.019
_refine_ls_hydrogen_treatment constr
_refine_ls_matrix_type full
_refine_ls_number_parameters 74
_refine_ls_number_reflns 777
_refine_ls_number_restraints 1
_refine_ls_restrained_S_all 1.018
_refine_ls_R_factor_all 0.0575
_refine_ls_R_factor_gt 0.0452
_refine_ls_shift/su_max 0.000
_refine_ls_shift/su_mean 0.000
_refine_ls_structure_factor_coef Fsqd
_refine_ls_weighting_details 'calc w=1/[\s^2^(Fo^2^)+(0.0222P)^2^+0.0000P] where P=(Fo^2^+2Fc^2^)/3'
_refine_ls_weighting_scheme calc
_refine_ls_wR_factor_gt 0.0866
_refine_ls_wR_factor_ref 0.0914
_reflns_number_gt 644
_reflns_number_total 777
_reflns_threshold_expression >2sigma(I)
_cod_data_source_file Struct-200-17-3.cif
_cod_data_source_block 200-17
_cod_depositor_comments
;
The following automatic conversions were performed:

'_symmetry_cell_setting' value 'Orthorhombic' changed to
'orthorhombic' according to the built-in table from CIF Core
dictionary named 'cif_core.dic' version 2.4.1 from 2010-06-29.

Automatic conversion script
Id: cif_fix_values 1891 2012-01-12 08:04:46Z andrius 
;
_cod_database_code 1513036

loop_
_symmetry_equiv_pos_as_xyz
'x, y, z'
'-x, -y, z'
'-x, y, z'
'x, -y, z'
'x+1/2, y+1/2, z+1/2'
'-x+1/2, -y+1/2, z+1/2'
'-x+1/2, y+1/2, z+1/2'
'x+1/2, -y+1/2, z+1/2'

loop_
_atom_site_label
_atom_site_type_symbol
_atom_site_fract_x
_atom_site_fract_y
_atom_site_fract_z
_atom_site_U_iso_or_equiv
_atom_site_adp_type
_atom_site_occupancy
_atom_site_symmetry_multiplicity
_atom_site_calc_flag
_atom_site_refinement_flags
N1 N -0.5000 0.0000 -0.0247(11) 0.037(3) Uani 1 4 d S
N2 N -0.5000 0.1581(6) 0.1310(9) 0.050(2) Uani 1 2 d S
H1 H -0.5000 0.0988 0.1602 0.059 Uiso 1 2 d SR
C1 C -0.5000 0.0839(7) -0.0987(10) 0.041(3) Uani 1 2 d S
C2 C -0.5000 -0.2672(7) -0.0552(12) 0.060(3) Uani 1 2 d S
H2 H -0.5000 -0.2799 -0.1521 0.072 Uiso 1 2 d SR
C3 C -0.5000 0.0870(8) -0.2448(10) 0.058(3) Uani 1 2 d S
H3 H -0.5000 0.1464 -0.2937 0.069 Uiso 1 2 d SR
C4 C -0.5000 0.2286(7) 0.2266(12) 0.055(3) Uani 1 2 d S
H4 H -0.5000 0.2123 0.3227 0.066 Uiso 1 2 d SR
C5 C -0.5000 0.3413(8) 0.0421(13) 0.069(4) Uani 1 2 d S
H5 H -0.5000 0.4056 0.0090 0.082 Uiso 1 2 d SR
C6 C -0.5000 0.0000 -0.318(2) 0.070(4) Uani 1 4 d S
H6 H -0.5000 0.0000 -0.4166 0.084 Uiso 1 4 calc SR
C7 C -0.5000 0.1721(7) -0.0074(10) 0.036(2) Uani 1 2 d S
C8 C -0.5000 0.3244(6) 0.1880(13) 0.052(3) Uani 1 2 d S
H7 H -0.5000 0.3751 0.2538 0.063 Uiso 1 2 d SR
Zn1 Zn -1.0000 0.0000 0.17485(13) 0.0381(5) Uani 1 4 d S
Cl1 Cl -0.7423(3) 0.0000 0.3211(2) 0.0414(6) Uani 1 2 d S
Cl2 Cl -1.0000 -0.1421(2) 0.0528(3) 0.0653(10) Uani 1 2 d S

loop_
_atom_site_aniso_label
_atom_site_aniso_U_11
_atom_site_aniso_U_22
_atom_site_aniso_U_33
_atom_site_aniso_U_23
_atom_site_aniso_U_13
_atom_site_aniso_U_12
N1 0.046(7) 0.041(7) 0.024(7) 0.000 0.000 0.000
N2 0.070(5) 0.033(5) 0.045(6) 0.007(4) 0.000 0.000
C1 0.029(5) 0.066(7) 0.027(6) 0.002(6) 0.000 0.000
C2 0.093(9) 0.050(8) 0.036(6) -0.017(6) 0.000 0.000
C3 0.069(8) 0.080(9) 0.025(6) 0.015(6) 0.000 0.000
C4 0.081(7) 0.048(7) 0.036(6) 0.003(6) 0.000 0.000
C5 0.102(10) 0.039(7) 0.066(9) 0.014(7) 0.000 0.000
C6 0.062(9) 0.121(14) 0.027(8) 0.000 0.000 0.000
C7 0.029(5) 0.054(7) 0.026(6) 0.011(5) 0.000 0.000
C8 0.084(7) 0.027(5) 0.046(7) 0.005(6) 0.000 0.000
Zn1 0.0380(8) 0.0480(10) 0.0284(10) 0.000 0.000 0.000
Cl1 0.0348(13) 0.0546(16) 0.0348(15) 0.000 -0.0010(11) 0.000
Cl2 0.063(2) 0.080(2) 0.053(2) -0.0322(17) 0.000 0.000

loop_
_atom_type_symbol
_atom_type_description
_atom_type_scat_dispersion_real
_atom_type_scat_dispersion_imag
_atom_type_scat_source
C C 0.0033 0.0016 'International Tables Vol C Tables 4.2.6.8 and 6.1.1.4'
H H 0.0000 0.0000 'International Tables Vol C Tables 4.2.6.8 and 6.1.1.4'
Cl Cl 0.1484 0.1585 'International Tables Vol C Tables 4.2.6.8 and 6.1.1.4'
N N 0.0061 0.0033 'International Tables Vol C Tables 4.2.6.8 and 6.1.1.4'
Zn Zn 0.2839 1.4301 'International Tables Vol C Tables 4.2.6.8 and 6.1.1.4'

loop_
_geom_angle_atom_site_label_1
_geom_angle_atom_site_label_2
_geom_angle_atom_site_label_3
_geom_angle
_geom_angle_site_symmetry_1
_geom_angle_site_symmetry_3
C1 N1 C1 117.6(12) 2_455 .
C7 N2 C4 124.6(9) . .
C7 N2 H1 117.1 . .
C4 N2 H1 118.3 . .
N1 C1 C3 123.0(11) . .
N1 C1 C7 113.4(8) . .
C3 C1 C7 123.6(10) . .
C5 C2 C7 118.9(10) 2_455 2_455
C5 C2 H2 121.2 2_455 .
C7 C2 H2 119.9 2_455 .
C6 C3 C1 118.1(14) . .
C6 C3 H3 120.6 . .
C1 C3 H3 121.3 . .
N2 C4 C8 121.5(10) . .
N2 C4 H4 119.1 . .
C8 C4 H4 119.4 . .
C2 C5 C8 122.5(10) 2_455 .
C2 C5 H5 118.5 2_455 .
C8 C5 H5 119.0 . .
C3 C6 C3 120.2(18) 2_455 .
C3 C6 H6 119.9 2_455 .
C3 C6 H6 119.9 . .
N2 C7 C2 117.5(10) . 2_455
N2 C7 C1 117.0(8) . .
C2 C7 C1 125.5(9) 2_455 .
C4 C8 C5 115.1(11) . .
C4 C8 H7 122.8 . .
C5 C8 H7 122.2 . .
Cl2 Zn1 Cl2 118.93(17) . 2_355
Cl2 Zn1 Cl1 107.89(5) . .
Cl2 Zn1 Cl1 107.89(5) 2_355 .
Cl2 Zn1 Cl1 107.89(5) . 2_355
Cl2 Zn1 Cl1 107.89(5) 2_355 2_355
Cl1 Zn1 Cl1 105.60(13) . 2_355

loop_
_geom_bond_atom_site_label_1
_geom_bond_atom_site_label_2
_geom_bond_distance
_geom_bond_site_symmetry_2
N1 C1 1.341(11) 2_455
N1 C1 1.341(11) .
N2 C7 1.314(11) .
N2 C4 1.319(12) .
N2 H1 0.8565 .
C1 C3 1.374(12) .
C1 C7 1.481(12) .
C2 C5 1.365(14) 2_455
C2 C7 1.376(13) 2_455
C2 H2 0.9269 .
C3 C6 1.373(13) .
C3 H3 0.9327 .
C4 C8 1.359(11) .
C4 H4 0.9298 .
C5 C2 1.365(14) 2_455
C5 C8 1.391(15) .
C5 H5 0.9334 .
C6 C3 1.373(13) 2_455
C6 H6 0.9300 .
C7 C2 1.376(13) 2_455
C8 H7 0.9295 .
Zn1 Cl2 2.257(3) .
Zn1 Cl2 2.257(3) 2_355
Zn1 Cl1 2.273(2) .
Zn1 Cl1 2.273(2) 2_355

loop_
_geom_torsion_atom_site_label_1
_geom_torsion_atom_site_label_2
_geom_torsion_atom_site_label_3
_geom_torsion_atom_site_label_4
_geom_torsion
_geom_torsion_site_symmetry_1
_geom_torsion_site_symmetry_4
C1 N1 C1 C3 0.0 2_455 .
C1 N1 C1 C7 180.0 2_455 .
N1 C1 C3 C6 0.000(1) . .
C7 C1 C3 C6 180.000(1) . .
C7 N2 C4 C8 0.000(2) . .
C1 C3 C6 C3 0.000(1) . 2_455
C4 N2 C7 C2 0.000(1) . 2_455
C4 N2 C7 C1 180.000(1) . .
N1 C1 C7 N2 0.0 . .
C3 C1 C7 N2 180.0 . .
N1 C1 C7 C2 180.0 . 2_455
C3 C1 C7 C2 0.0 . 2_455
N2 C4 C8 C5 0.000(2) . .
C2 C5 C8 C4 0.000(2) 2_455 .
